data_7063922
loop_
_publ_author_name
'Hao, Xiu-Li'
'Zhang, Chen-Hao'
'Feng, Chen-Kun'
'Su, Tian-Ru'
'Zhao, Mei-mei'
'Wen, Yan-Zhen'

_publ_section_title
;
 Two Dawson-type polyoxometalate-based metal coordination polymers as
 heterogeneous catalysts for desulfurization
;
_journal_issue 34
_journal_name_full 'New Journal of Chemistry'
_journal_page_first 14874
_journal_page_last 14881
_journal_paper_doi 10.1039/D5NJ02349A
_journal_volume 49
_journal_year 2025
_chemical_formula_moiety 'C36 H32 Co N12 O62 P2 W18, 2(C18 H18 N6), 2(H2 O)'
_chemical_formula_sum 'C72 H72 Co N24 O64 P2 W18'
_chemical_formula_weight 5727.70
_space_group_crystal_system monoclinic
_space_group_IT_number 15
_space_group_name_Hall '-C 2yc'
_space_group_name_H-M_alt 'C 1 2/c 1'
_atom_sites_solution_hydrogens mixed
_atom_sites_solution_primary iterative
_audit_creation_date 2025-07-21
_audit_creation_method
;
Olex2 1.5
(compiled 2022.04.07 svn.rca3783a0 for OlexSys, GUI svn.r6498)
;
_audit_update_record
;
2025-07-22 deposited with the CCDC.	2025-07-25 downloaded from the CCDC.
;
_cell_angle_alpha 90
_cell_angle_beta 104.396(8)
_cell_angle_gamma 90
_cell_formula_units_Z 4
_cell_length_a 26.675(2)
_cell_length_b 16.1311(12)
_cell_length_c 30.321(2)
_cell_measurement_reflns_used 5846
_cell_measurement_temperature 150.15
_cell_measurement_theta_max 29.2079
_cell_measurement_theta_min 3.0058
_cell_volume 12637.4(16)
_computing_cell_refinement 'CrysAlisPro, Agilent Technologies,'
_computing_data_collection 'CrysAlisPro, Agilent Technologies,'
_computing_data_reduction 'CrysAlisPro, Agilent Technologies,'
_computing_molecular_graphics 'Olex2 1.5 (Dolomanov et al., 2009)'
_computing_publication_material 'Olex2 1.5 (Dolomanov et al., 2009)'
_computing_structure_refinement 'SHELXL 2019/3 (Sheldrick, 2015)'
_computing_structure_solution 'olex2.solve 1.5 (Bourhis et al., 2015)'
_diffrn_ambient_temperature 150.15
_diffrn_measured_fraction_theta_full 0.994
_diffrn_measured_fraction_theta_max 0.994
_diffrn_measurement_device_type 'multiwire proportional'
_diffrn_measurement_method 'phi and omega scans'
_diffrn_radiation_type MoK\a
_diffrn_radiation_wavelength 0.71073
_diffrn_reflns_av_R_equivalents 0.0638
_diffrn_reflns_av_unetI/netI 0.0953
_diffrn_reflns_Laue_measured_fraction_full 0.994
_diffrn_reflns_Laue_measured_fraction_max 0.994
_diffrn_reflns_limit_h_max 30
_diffrn_reflns_limit_h_min -31
_diffrn_reflns_limit_k_max 14
_diffrn_reflns_limit_k_min -19
_diffrn_reflns_limit_l_max 36
_diffrn_reflns_limit_l_min -25
_diffrn_reflns_number 22761
_diffrn_reflns_point_group_measured_fraction_full 0.994
_diffrn_reflns_point_group_measured_fraction_max 0.994
_diffrn_reflns_theta_full 25.000
_diffrn_reflns_theta_max 24.999
_diffrn_reflns_theta_min 3.012
_exptl_absorpt_coefficient_mu 16.556
_exptl_absorpt_correction_T_max 0.1216
_exptl_absorpt_correction_T_min 0.0989
_exptl_absorpt_correction_type multi-scan
_exptl_crystal_colour yellow
_exptl_crystal_colour_primary yellow
_exptl_crystal_density_diffrn 3.010
_exptl_crystal_density_method 'not measured'
_exptl_crystal_description block
_exptl_crystal_F_000 10292
_exptl_crystal_size_max 0.05
_exptl_crystal_size_mid 0.03
_exptl_crystal_size_min 0.02
_refine_diff_density_max 3.414
_refine_diff_density_min -3.503
_refine_diff_density_rms 0.436
_refine_ls_extinction_method none
_refine_ls_goodness_of_fit_ref 1.041
_refine_ls_hydrogen_treatment constr
_refine_ls_matrix_type full
_refine_ls_number_parameters 796
_refine_ls_number_reflns 11067
_refine_ls_number_restraints 1598
_refine_ls_restrained_S_all 0.980
_refine_ls_R_factor_all 0.1001
_refine_ls_R_factor_gt 0.0685
_refine_ls_shift/su_max 0.001
_refine_ls_shift/su_mean 0.000
_refine_ls_structure_factor_coef Fsqd
_refine_ls_weighting_details 'w=1/[\s^2^(Fo^2^)+(0.0874P)^2^+250.7069P] where P=(Fo^2^+2Fc^2^)/3'
_refine_ls_weighting_scheme calc
_refine_ls_wR_factor_gt 0.1632
_refine_ls_wR_factor_ref 0.1892
_reflns_Friedel_coverage 0.000
_reflns_number_gt 7634
_reflns_number_total 11067
_reflns_threshold_expression 'I > 2\s(I)'
_cod_data_source_file d5nj02349a2.cif
_cod_data_source_block 4
_cod_depositor_comments 'Adding full bibliography for 7063922--7063923.cif.'
_cod_database_code 7063922
_shelx_shelxl_version_number 2019/3
_shelx_space_group_comment
;
The symmetry employed for this shelxl refinement is uniquely defined
by the following loop, which should always be used as a source of
symmetry information in preference to the above space-group names.
They are only intended as comments.
;
_shelx_estimated_absorpt_t_max 0.733
_shelx_estimated_absorpt_t_min 0.492
_olex2_refinement_description
;
1. Fixed Uiso
 At 1.2 times of:
  All C(H) groups, All C(H,H) groups, All N(H) groups
 At 1.5 times of:
  All O(H,H) groups
2. Restrained distances
 C1-N1
 1.4 with sigma of 0.01
 C2-N1
 1.4 with sigma of 0.01
3. Uiso/Uaniso restraints and constraints
C1 \\sim C2 \\sim C3 \\sim C4 \\sim C5 \\sim C6 \\sim C20 \\sim C8 \\sim C9
\\sim C10 \\sim C11 \\sim C12 \\sim C13 \\sim C14 \\sim C15 \\sim C16 \\sim C17
\\sim C18 \\sim C21 \\sim C22 \\sim C23 \\sim C24 \\sim C25 \\sim C26 \\sim C27
\\sim C28 \\sim C29 \\sim C30 \\sim C31 \\sim C32 \\sim C33 \\sim C34 \\sim C35
\\sim C37 \\sim C36 \\sim C38: within 3.8A with sigma of 0.01 and sigma for
terminal atoms of 0.02 within 3.8A
O1 \\sim O2 \\sim O3 \\sim O4 \\sim O5 \\sim O6 \\sim O7 \\sim O32 \\sim O9
\\sim O10 \\sim O11 \\sim O12 \\sim O13 \\sim O14 \\sim O15 \\sim O16 \\sim O17
\\sim O18 \\sim O19 \\sim O20 \\sim O21 \\sim O22 \\sim O23 \\sim O24 \\sim O25
\\sim O26 \\sim O27 \\sim O28 \\sim O29 \\sim O30 \\sim O31: within 3.8A with
sigma of 0.01 and sigma for terminal atoms of 0.02 within 3.8A
P1 \\sim O18 \\sim O7 \\sim O17 \\sim O5: within 2A with sigma of 0.01 and
sigma for terminal atoms of 0.02 within 2A
N9 \\sim N19 \\sim C37 \\sim N7 \\sim C36: within 2A with sigma of 0.01 and
sigma for terminal atoms of 0.02 within 2A
C34 \\sim N10 \\sim N36 \\sim C38 \\sim N11 \\sim C35: within 2A with sigma of
0.001 and sigma for terminal atoms of 0.002 within 2A
N36 \\sim N1 \\sim N2 \\sim N3 \\sim N4 \\sim N5 \\sim N6 \\sim N9 \\sim N19
\\sim N7 \\sim N10 \\sim N11: within 3.8A with sigma of 0.01 and sigma for
terminal atoms of 0.02 within 3.8A
Uanis(P1) \\sim Ueq: with sigma of 0.001 and sigma for terminal atoms of 0.002
4. Rigid body (RIGU) restrains
 P1
 with sigma for 1-2 distances of 0.01 and sigma for 1-3 distances of 0.01
5.a Riding coordinates:
 O8(H8A,H8B)
5.b Secondary CH2 refined with riding coordinates:
 C3(H3A,H3B), C16(H16A,H16B), C21(H21A,H21B), C34(H34A,H34B)
5.c Aromatic/amide H refined with riding coordinates:
 C1(H1), C2(H2), C5(H5), C6(H6), C8(H8), C9(H9), C11(H11), C12(H12), C14(H14),
 C15(H15), C17(H17), C18(H18), C27(H27), C26(H26), C24(H24), C23(H23), C29(H29),
  C30(H30), C32(H32), C33(H33), C35(H35), N36(H36), N19(H19), C37(H37),
 C36(H36A), C38(H38)
5.d Fitted pentagon refined as free rotating group:
 N9(N19,C37,N7,C36)
5.e Fitted hexagon refined as free rotating group:
 C22(C27,C26,C25,C24,C23)
;
_smtbx_masks_special_details
;
A solvent mask was calculated and 388 electrons were 
found in a volume of 2072\%A^3^ in 1 void per unit cell. 
This is consistent with the presence of 
2.425[C3H7NO] per Formula Unit 
which account for 388 electrons 
per unit cell.
;
_olex2_submission_special_instructions 'No special instructions were received'

loop_
_space_group_symop_operation_xyz
'x, y, z'
'-x, y, -z+1/2'
'x+1/2, y+1/2, z'
'-x+1/2, y+1/2, -z+1/2'
'-x, -y, -z'
'x, -y, z-1/2'
'-x+1/2, -y+1/2, -z'
'x+1/2, -y+1/2, z-1/2'

loop_
_atom_site_label
_atom_site_type_symbol
_atom_site_fract_x
_atom_site_fract_y
_atom_site_fract_z
_atom_site_U_iso_or_equiv
_atom_site_adp_type
_atom_site_occupancy
_atom_site_site_symmetry_order
_atom_site_calc_flag
_atom_site_refinement_flags_posn
_atom_site_refinement_flags_adp
_atom_site_refinement_flags_occupancy
_atom_site_disorder_assembly
_atom_site_disorder_group
Co1 Co 0.500000 0.500000 0.000000 0.0378(10) Uani 1 2 d S . P . .
P1 P 0.43020(16) 0.4265(2) 0.20976(13) 0.0116(9) Uani 1 1 d . U . . .
W1 W 0.37855(3) 0.41841(6) 0.30612(3) 0.0319(2) Uani 1 1 d . . . . .
W2 W 0.48798(3) 0.42264(5) 0.11804(2) 0.0274(2) Uani 1 1 d . . . . .
W3 W 0.46119(3) 0.24132(5) 0.16101(2) 0.0266(2) Uani 1 1 d . . . . .
W4 W 0.40675(3) 0.23932(5) 0.26077(3) 0.0289(2) Uani 1 1 d . . . . .
W5 W 0.45772(3) 0.61857(5) 0.16776(3) 0.0322(2) Uani 1 1 d . . . . .
W6 W 0.29969(3) 0.48750(6) 0.19469(3) 0.0368(2) Uani 1 1 d . . . . .
W7 W 0.35156(3) 0.48529(5) 0.10401(3) 0.0311(2) Uani 1 1 d . . . . .
W8 W 0.40832(3) 0.61523(5) 0.25864(3) 0.0346(2) Uani 1 1 d . . . . .
W9 W 0.32578(3) 0.30532(5) 0.14996(3) 0.0316(2) Uani 1 1 d . . . . .
O1 O 0.3259(6) 0.5211(9) 0.0501(5) 0.049(3) Uani 1 1 d . U . . .
O2 O 0.2835(6) 0.2300(9) 0.1255(5) 0.040(3) Uani 1 1 d . U . . .
O3 O 0.3820(7) 0.6956(10) 0.2806(6) 0.057(4) Uani 1 1 d . U . . .
O4 O 0.2420(5) 0.5268(9) 0.1993(5) 0.045(3) Uani 1 1 d . U . . .
O5 O 0.4465(5) 0.5178(8) 0.2190(4) 0.0308(18) Uani 1 1 d . U . . .
O6 O 0.4623(6) 0.6977(9) 0.1327(5) 0.044(3) Uani 1 1 d . U . . .
O7 O 0.3738(5) 0.4273(7) 0.1779(4) 0.0299(16) Uani 1 1 d . U . . .
O32 O 0.3423(6) 0.4320(9) 0.3462(5) 0.045(3) Uani 1 1 d . U . . .
O9 O 0.4226(5) 0.6711(8) 0.2076(4) 0.037(2) Uani 1 1 d . U . . .
O10 O 0.3729(5) 0.3036(8) 0.2995(4) 0.032(2) Uani 1 1 d . U . . .
O11 O 0.4603(6) 0.1445(9) 0.1376(5) 0.040(3) Uani 1 1 d . U . . .
O12 O 0.4015(5) 0.5278(8) 0.2965(4) 0.033(2) Uani 1 1 d . U . . .
O13 O 0.2799(5) 0.3787(8) 0.1709(4) 0.033(2) Uani 1 1 d . U . . .
O14 O 0.4879(5) 0.5285(8) 0.1416(4) 0.0326(19) Uani 1 1 d . U . . .
O15 O 0.4996(5) 0.4445(8) 0.0654(4) 0.035(2) Uani 1 1 d . U . . .
O16 O 0.3854(6) 0.1441(9) 0.2709(5) 0.044(3) Uani 1 1 d . U . . .
O17 O 0.4650(5) 0.3830(8) 0.1841(4) 0.0271(17) Uani 1 1 d . U . . .
O18 O 0.4276(5) 0.3793(8) 0.2531(4) 0.0299(17) Uani 1 1 d . U . . .
O19 O 0.4767(5) 0.3066(8) 0.1138(4) 0.0296(19) Uani 1 1 d . U . . .
O20 O 0.4453(5) 0.2213(8) 0.2174(4) 0.0304(19) Uani 1 1 d . U . . .
O21 O 0.3468(5) 0.5735(8) 0.2189(4) 0.0343(19) Uani 1 1 d . U . . .
O22 O 0.3935(5) 0.5755(8) 0.1322(4) 0.0322(18) Uani 1 1 d . U . . .
O23 O 0.3268(5) 0.4368(8) 0.2532(4) 0.0317(18) Uani 1 1 d . U . . .
O24 O 0.4124(5) 0.4362(8) 0.0973(4) 0.0295(18) Uani 1 1 d . U . . .
O25 O 0.3004(5) 0.5218(8) 0.1347(4) 0.033(2) Uani 1 1 d . U . . .
O26 O 0.5220(5) 0.6295(8) 0.2094(4) 0.037(2) Uani 1 1 d . U . . .
O27 O 0.3206(5) 0.3786(8) 0.0997(4) 0.033(2) Uani 1 1 d . U . . .
O28 O 0.3509(5) 0.2673(8) 0.2103(4) 0.0313(19) Uani 1 1 d . U . . .
O29 O 0.3896(5) 0.2680(8) 0.1404(4) 0.0304(18) Uani 1 1 d . U . . .
O30 O 0.5331(5) 0.2435(8) 0.1931(4) 0.032(2) Uani 1 1 d . U . . .
O31 O 0.4440(5) 0.4042(8) 0.3477(4) 0.031(2) Uani 1 1 d . U . . .
C1 C 0.5871(10) 0.6189(14) 0.0752(6) 0.052(4) Uani 1 1 d D U . . .
H1 H 0.574286 0.610171 0.101421 0.063 Uiso 1 1 calc R U . . .
C2 C 0.5996(8) 0.6076(14) 0.0091(8) 0.049(3) Uani 1 1 d D U . . .
H2 H 0.598056 0.591735 -0.021378 0.059 Uiso 1 1 calc R U . . .
C3 C 0.6833(10) 0.6789(13) 0.0219(8) 0.050(3) Uani 1 1 d . U . . .
H3A H 0.690732 0.643852 -0.002519 0.060 Uiso 1 1 calc R U . . .
H3B H 0.713160 0.674818 0.048814 0.060 Uiso 1 1 calc R U . . .
C4 C 0.6767(10) 0.7684(14) 0.0059(8) 0.048(3) Uani 1 1 d . U . . .
C5 C 0.7137(10) 0.8247(14) 0.0313(8) 0.049(3) Uani 1 1 d . U . . .
H5 H 0.740239 0.805298 0.056226 0.059 Uiso 1 1 calc R U . . .
C6 C 0.7112(10) 0.9083(14) 0.0197(8) 0.050(3) Uani 1 1 d . U . . .
H6 H 0.735740 0.946539 0.036500 0.060 Uiso 1 1 calc R U . . .
C20 C 0.6717(10) 0.9347(13) -0.0171(8) 0.049(3) Uani 1 1 d . U . . .
C8 C 0.6375(10) 0.8786(14) -0.0417(8) 0.052(3) Uani 1 1 d . U . . .
H8 H 0.611320 0.895918 -0.067392 0.062 Uiso 1 1 calc R U . . .
C9 C 0.6414(10) 0.7980(14) -0.0289(8) 0.049(3) Uani 1 1 d . U . . .
H9 H 0.617046 0.760113 -0.046267 0.059 Uiso 1 1 calc R U . . .
C10 C 0.6678(10) 1.0247(14) -0.0273(9) 0.052(2) Uani 1 1 d . U . . .
C11 C 0.7074(11) 1.0777(14) -0.0234(9) 0.057(3) Uani 1 1 d . U . . .
H11 H 0.741070 1.054042 -0.015312 0.069 Uiso 1 1 calc R U . . .
C12 C 0.7051(11) 1.1612(15) -0.0296(9) 0.059(3) Uani 1 1 d . U . . .
H12 H 0.735545 1.193102 -0.027325 0.071 Uiso 1 1 calc R U . . .
C13 C 0.6559(11) 1.1989(15) -0.0394(9) 0.057(3) Uani 1 1 d . U . . .
C14 C 0.6126(11) 1.1503(15) -0.0480(9) 0.059(3) Uani 1 1 d . U . . .
H14 H 0.579017 1.173649 -0.058260 0.071 Uiso 1 1 calc R U . . .
C15 C 0.6200(11) 1.0609(14) -0.0408(9) 0.056(3) Uani 1 1 d . U . . .
H15 H 0.590268 1.026377 -0.045801 0.068 Uiso 1 1 calc R U . . .
C16 C 0.6517(11) 1.2908(15) -0.0484(9) 0.057(3) Uani 1 1 d . U . . .
H16A H 0.686887 1.314448 -0.043173 0.068 Uiso 1 1 calc R U . . .
H16B H 0.633769 1.300107 -0.080781 0.068 Uiso 1 1 calc R U . . .
C17 C 0.5784(10) 1.3732(14) -0.0338(9) 0.055(3) Uani 1 1 d . U . . .
H17 H 0.557078 1.371306 -0.063943 0.066 Uiso 1 1 calc R U . . .
C18 C 0.6074(11) 1.3976(15) 0.0344(9) 0.059(4) Uani 1 1 d . U . . .
H18 H 0.610041 1.418356 0.064232 0.071 Uiso 1 1 calc R U . . .
C21 C -0.0780(14) 0.346(3) -0.1108(12) 0.102(3) Uani 1 1 d . U . . .
H21A H -0.072712 0.396647 -0.127544 0.122 Uiso 1 1 calc R U . . .
H21B H -0.070680 0.297773 -0.128405 0.122 Uiso 1 1 calc R U . . .
C22 C -0.0402(8) 0.3463(16) -0.0663(6) 0.099(3) Uani 1 1 d G U . . .
C27 C -0.0105(9) 0.4167(13) -0.0521(7) 0.099(3) Uani 1 1 d G U . . .
H27 H -0.013023 0.462913 -0.071994 0.119 Uiso 1 1 calc R U . . .
C26 C 0.0230(8) 0.4195(13) -0.0089(8) 0.100(3) Uani 1 1 d G U . . .
H26 H 0.043271 0.467595 0.000721 0.120 Uiso 1 1 calc R U . . .
C25 C 0.0267(8) 0.3519(16) 0.0201(6) 0.097(3) Uani 1 1 d G U . . .
C24 C -0.0030(9) 0.2815(13) 0.0060(7) 0.100(3) Uani 1 1 d G U . . .
H24 H -0.000460 0.235281 0.025848 0.120 Uiso 1 1 calc R U . . .
C23 C -0.0364(8) 0.2787(13) -0.0372(8) 0.100(3) Uani 1 1 d G U . . .
H23 H -0.056754 0.230597 -0.046868 0.121 Uiso 1 1 calc R U . . .
C28 C 0.0599(14) 0.357(2) 0.0668(12) 0.097(3) Uani 1 1 d . U . . .
C29 C 0.1123(14) 0.389(2) 0.0755(12) 0.098(3) Uani 1 1 d . U . . .
H29 H 0.125119 0.407424 0.050690 0.117 Uiso 1 1 calc R U . . .
C30 C 0.1431(14) 0.393(2) 0.1179(12) 0.097(3) Uani 1 1 d . U . . .
H30 H 0.176775 0.415667 0.122306 0.117 Uiso 1 1 calc R U . . .
C31 C 0.1273(14) 0.364(2) 0.1552(12) 0.097(3) Uani 1 1 d . U . . .
C32 C 0.0777(14) 0.331(2) 0.1460(13) 0.098(3) Uani 1 1 d . U . . .
H32 H 0.066255 0.307552 0.170656 0.117 Uiso 1 1 calc R U . . .
C33 C 0.0464(14) 0.329(2) 0.1062(12) 0.097(3) Uani 1 1 d . U . . .
H33 H 0.012439 0.308666 0.103298 0.117 Uiso 1 1 calc R U . . .
C34 C 0.1639(13) 0.361(2) 0.2006(12) 0.098(3) Uani 1 1 d . U . . .
H34A H 0.183975 0.413104 0.205746 0.117 Uiso 1 1 calc R U . . .
H34B H 0.143996 0.357141 0.224155 0.117 Uiso 1 1 calc R U . . .
C35 C 0.1996(13) 0.227(2) 0.1786(13) 0.098(3) Uani 1 1 d . U . . .
H35 H 0.179138 0.220870 0.148328 0.117 Uiso 1 1 calc R U . . .
N36 N 0.2329(11) 0.273(2) 0.2482(10) 0.098(3) Uani 1 1 d . U . . .
H36 H 0.240001 0.303014 0.273026 0.117 Uiso 1 1 calc R U . . .
N1 N 0.5619(7) 0.5894(11) 0.0322(5) 0.043(4) Uani 1 1 d D U . . .
N2 N 0.6281(8) 0.6580(12) 0.0763(7) 0.052(4) Uani 1 1 d . U . . .
N3 N 0.6356(7) 0.6479(11) 0.0341(6) 0.042(4) Uani 1 1 d . U . . .
N4 N 0.5671(8) 1.4142(11) -0.0004(6) 0.046(4) Uani 1 1 d . U . . .
N5 N 0.6239(8) 1.3340(11) -0.0201(6) 0.046(4) Uani 1 1 d . U . . .
N6 N 0.6432(9) 1.3505(12) 0.0245(7) 0.055(4) Uani 1 1 d . U . . .
N9 N -0.1288(7) 0.3428(16) -0.1094(8) 0.105(5) Uani 1 1 d G U . . .
N19 N -0.1481(8) 0.4006(13) -0.0824(8) 0.112(5) Uani 1 1 d G U . . .
H19 H -0.130079 0.439764 -0.065358 0.135 Uiso 1 1 calc R U . . .
C37 C -0.2015(8) 0.3840(15) -0.0877(8) 0.108(4) Uani 1 1 d G U . . .
H37 H -0.224144 0.413277 -0.073504 0.130 Uiso 1 1 calc R U . . .
N7 N -0.2153(7) 0.3159(15) -0.1180(8) 0.109(4) Uani 1 1 d G U . . .
C36 C -0.1703(9) 0.2905(14) -0.1315(8) 0.105(4) Uani 1 1 d G U . . .
H36A H -0.168316 0.246197 -0.151632 0.126 Uiso 1 1 calc R U . . .
N10 N 0.1978(11) 0.294(2) 0.2056(10) 0.098(3) Uani 1 1 d . U . . .
N11 N 0.2361(11) 0.168(2) 0.2017(10) 0.098(3) Uani 1 1 d . U . . .
C38 C 0.2504(14) 0.207(3) 0.2442(13) 0.098(3) Uani 1 1 d . U . . .
H38 H 0.273686 0.181201 0.269228 0.117 Uiso 1 1 calc R U . . .
O8 O -0.3079(11) 0.266(2) -0.1500(13) 0.174(15) Uani 1 1 d . . . . .
H8A H -0.280971 0.290846 -0.155048 0.261 Uiso 1 1 d R U . . .
H8B H -0.333551 0.282026 -0.172008 0.261 Uiso 1 1 d R U . . .

loop_
_atom_site_aniso_label
_atom_site_aniso_U_11
_atom_site_aniso_U_22
_atom_site_aniso_U_33
_atom_site_aniso_U_23
_atom_site_aniso_U_13
_atom_site_aniso_U_12
Co1 0.035(3) 0.049(2) 0.027(2) 0.0110(17) 0.0035(18) -0.0109(19)
P1 0.0098(12) 0.0130(11) 0.0114(11) 0.0014(8) 0.0016(9) -0.0012(9)
W1 0.0182(5) 0.0537(5) 0.0240(4) -0.0006(4) 0.0058(3) 0.0017(4)
W2 0.0223(5) 0.0423(5) 0.0164(4) 0.0067(3) 0.0024(3) -0.0064(4)
W3 0.0260(5) 0.0333(4) 0.0181(4) -0.0028(3) 0.0006(3) -0.0057(3)
W4 0.0251(5) 0.0391(5) 0.0211(4) 0.0076(3) 0.0030(3) -0.0070(4)
W5 0.0242(5) 0.0317(4) 0.0343(5) 0.0092(3) -0.0045(4) -0.0061(4)
W6 0.0119(5) 0.0575(6) 0.0360(5) 0.0028(4) -0.0034(4) 0.0005(4)
W7 0.0170(5) 0.0437(5) 0.0257(4) 0.0115(3) -0.0076(3) -0.0062(4)
W8 0.0215(5) 0.0374(5) 0.0400(5) -0.0034(4) -0.0019(4) 0.0099(4)
W9 0.0190(5) 0.0446(5) 0.0256(4) 0.0071(3) -0.0051(3) -0.0119(4)
O1 0.044(7) 0.055(7) 0.036(6) 0.019(6) -0.014(6) -0.010(6)
O2 0.028(7) 0.050(7) 0.035(6) 0.010(5) -0.005(5) -0.012(6)
O3 0.047(8) 0.058(8) 0.059(8) -0.013(7) 0.001(7) 0.007(7)
O4 0.018(7) 0.063(7) 0.049(7) 0.001(6) 0.000(6) 0.009(6)
O5 0.021(3) 0.039(3) 0.029(3) 0.000(3) 0.000(3) -0.002(3)
O6 0.031(7) 0.045(7) 0.048(7) 0.003(6) -0.005(6) -0.006(6)
O7 0.020(3) 0.039(3) 0.027(3) 0.004(3) -0.002(3) -0.005(3)
O32 0.028(7) 0.070(7) 0.040(7) -0.002(6) 0.013(6) 0.014(6)
O9 0.028(4) 0.041(4) 0.034(4) 0.002(4) -0.009(4) 0.000(4)
O10 0.023(4) 0.047(4) 0.025(4) 0.004(3) 0.007(3) -0.002(4)
O11 0.031(7) 0.051(7) 0.031(6) -0.008(5) -0.002(5) 0.002(6)
O12 0.021(4) 0.045(4) 0.029(4) 0.000(3) 0.000(3) 0.002(3)
O13 0.017(4) 0.043(4) 0.033(4) 0.006(3) -0.002(3) -0.008(3)
O14 0.021(4) 0.045(4) 0.029(4) 0.006(3) 0.001(3) -0.007(3)
O15 0.024(5) 0.051(5) 0.029(5) 0.009(4) 0.003(4) -0.009(5)
O16 0.048(8) 0.049(7) 0.035(7) 0.008(6) 0.009(6) -0.011(6)
O17 0.018(3) 0.037(3) 0.023(3) 0.002(3) -0.001(3) -0.005(3)
O18 0.021(3) 0.038(3) 0.027(3) 0.001(3) -0.002(3) -0.004(3)
O19 0.021(4) 0.044(4) 0.023(4) -0.003(3) 0.004(3) -0.006(3)
O20 0.025(4) 0.039(4) 0.024(4) -0.002(3) 0.000(3) -0.009(3)
O21 0.023(3) 0.043(3) 0.032(3) -0.002(3) -0.002(3) 0.001(3)
O22 0.021(3) 0.041(3) 0.030(3) 0.004(3) -0.003(3) -0.003(3)
O23 0.019(3) 0.044(3) 0.028(3) 0.003(3) -0.002(3) -0.002(3)
O24 0.016(3) 0.044(3) 0.026(3) 0.005(3) 0.002(3) -0.006(3)
O25 0.019(4) 0.044(4) 0.033(4) 0.009(3) -0.001(3) -0.001(3)
O26 0.028(5) 0.043(5) 0.033(4) 0.003(4) -0.006(4) -0.002(4)
O27 0.023(4) 0.040(4) 0.030(4) 0.006(3) -0.001(3) -0.010(3)
O28 0.024(4) 0.040(3) 0.026(3) 0.006(3) -0.002(3) -0.010(3)
O29 0.022(3) 0.040(3) 0.026(3) 0.002(3) -0.002(3) -0.006(3)
O30 0.027(5) 0.041(4) 0.023(4) 0.002(4) -0.002(4) 0.000(4)
O31 0.022(5) 0.047(4) 0.024(4) -0.004(4) 0.004(4) 0.003(4)
C1 0.054(8) 0.048(7) 0.052(8) 0.007(7) 0.009(7) -0.011(7)
C2 0.048(7) 0.045(6) 0.052(6) 0.008(6) 0.008(6) -0.008(6)
C3 0.046(6) 0.046(5) 0.055(5) 0.005(5) 0.007(5) -0.007(5)
C4 0.044(6) 0.044(5) 0.053(5) 0.005(5) 0.004(5) -0.005(5)
C5 0.044(6) 0.044(5) 0.055(5) 0.005(5) 0.003(5) -0.005(5)
C6 0.044(5) 0.045(5) 0.056(5) 0.004(4) 0.002(4) -0.006(4)
C20 0.044(6) 0.044(5) 0.055(5) 0.006(4) 0.003(5) -0.004(4)
C8 0.047(5) 0.046(5) 0.056(5) 0.006(4) 0.001(4) -0.004(4)
C9 0.045(6) 0.044(5) 0.053(5) 0.004(4) 0.002(5) -0.008(5)
C10 0.046(5) 0.047(4) 0.058(5) 0.006(4) 0.002(4) -0.001(4)
C11 0.050(5) 0.050(5) 0.064(5) 0.008(4) 0.000(5) -0.001(4)
C12 0.051(6) 0.052(5) 0.068(6) 0.009(5) 0.002(5) 0.000(5)
C13 0.049(6) 0.051(5) 0.064(6) 0.008(5) 0.003(5) 0.001(5)
C14 0.050(6) 0.054(5) 0.067(6) 0.007(5) 0.003(5) 0.001(5)
C15 0.049(6) 0.049(5) 0.063(5) 0.007(4) 0.001(5) 0.000(5)
C16 0.050(6) 0.052(5) 0.063(6) 0.010(5) 0.004(5) 0.001(5)
C17 0.049(7) 0.051(6) 0.060(7) 0.009(6) 0.005(6) 0.000(6)
C18 0.054(8) 0.058(8) 0.058(8) 0.007(7) 0.001(7) 0.004(7)
C21 0.067(7) 0.143(7) 0.091(7) -0.011(6) 0.010(6) -0.017(6)
C22 0.064(6) 0.141(7) 0.089(7) -0.009(6) 0.014(6) -0.019(6)
C27 0.065(6) 0.140(7) 0.089(7) -0.006(6) 0.012(6) -0.022(6)
C26 0.066(6) 0.140(7) 0.090(6) -0.004(6) 0.012(5) -0.021(6)
C25 0.064(6) 0.138(7) 0.088(6) -0.003(6) 0.014(5) -0.024(5)
C24 0.065(6) 0.140(7) 0.090(6) -0.005(6) 0.012(5) -0.023(6)
C23 0.066(6) 0.141(7) 0.090(7) -0.007(6) 0.011(6) -0.020(6)
C28 0.063(6) 0.139(7) 0.087(6) -0.002(6) 0.015(5) -0.024(5)
C29 0.063(6) 0.139(7) 0.088(6) 0.000(6) 0.015(5) -0.026(5)
C30 0.063(6) 0.139(7) 0.088(6) 0.001(6) 0.016(5) -0.027(6)
C31 0.063(6) 0.139(7) 0.088(6) 0.001(6) 0.017(5) -0.026(6)
C32 0.063(6) 0.140(7) 0.088(6) 0.002(6) 0.016(5) -0.027(6)
C33 0.063(6) 0.139(7) 0.088(6) 0.001(6) 0.016(5) -0.026(5)
C34 0.062(5) 0.141(6) 0.089(5) 0.005(5) 0.017(4) -0.029(5)
C35 0.062(5) 0.141(6) 0.089(5) 0.005(5) 0.017(4) -0.029(5)
N36 0.062(5) 0.141(6) 0.089(5) 0.005(5) 0.017(4) -0.029(5)
N1 0.040(9) 0.046(7) 0.038(7) 0.000(6) -0.001(6) -0.018(7)
N2 0.045(9) 0.056(8) 0.048(8) -0.005(7) -0.002(7) -0.025(7)
N3 0.038(9) 0.043(7) 0.036(7) -0.004(6) -0.007(7) -0.016(7)
N4 0.045(9) 0.054(8) 0.035(7) 0.006(6) 0.005(7) 0.009(7)
N5 0.053(9) 0.049(8) 0.032(7) 0.012(6) 0.004(7) 0.003(7)
N6 0.059(9) 0.058(8) 0.041(7) 0.004(7) -0.001(7) 0.008(7)
N9 0.072(9) 0.149(10) 0.091(9) -0.027(8) 0.011(8) 0.002(8)
N19 0.077(9) 0.152(10) 0.100(9) -0.027(8) 0.006(8) 0.001(9)
C37 0.073(8) 0.149(9) 0.097(8) -0.020(7) 0.006(7) -0.003(8)
N7 0.074(8) 0.150(9) 0.096(8) -0.023(8) 0.007(7) 0.001(8)
C36 0.069(8) 0.147(8) 0.094(7) -0.021(7) 0.010(7) -0.006(7)
N10 0.062(5) 0.141(6) 0.089(5) 0.005(5) 0.017(4) -0.029(5)
N11 0.062(5) 0.141(6) 0.089(5) 0.005(5) 0.017(4) -0.029(5)
C38 0.062(5) 0.141(6) 0.089(5) 0.005(5) 0.017(4) -0.029(5)
O8 0.05(2) 0.17(3) 0.28(4) 0.06(3) 0.02(2) 0.031(18)

loop_
_atom_type_symbol
_atom_type_description
_atom_type_scat_dispersion_real
_atom_type_scat_dispersion_imag
_atom_type_scat_source
C C 0.0033 0.0016 'International Tables Vol C Tables 4.2.6.8 and 6.1.1.4'
H H 0.0000 0.0000 'International Tables Vol C Tables 4.2.6.8 and 6.1.1.4'
Co Co 0.3494 0.9721 'International Tables Vol C Tables 4.2.6.8 and 6.1.1.4'
N N 0.0061 0.0033 'International Tables Vol C Tables 4.2.6.8 and 6.1.1.4'
O O 0.0106 0.0060 'International Tables Vol C Tables 4.2.6.8 and 6.1.1.4'
P P 0.1023 0.0942 'International Tables Vol C Tables 4.2.6.8 and 6.1.1.4'
W W -0.8490 6.8722 'International Tables Vol C Tables 4.2.6.8 and 6.1.1.4'

loop_
_geom_angle_atom_site_label_1
_geom_angle_atom_site_label_2
_geom_angle_atom_site_label_3
_geom_angle
_geom_angle_site_symmetry_1
_geom_angle_site_symmetry_3
_geom_angle_publ_flag
O15 Co1 O15 180.0 5_665 . ?
O15 Co1 N1 92.2(5) . . ?
O15 Co1 N1 92.2(5) 5_665 5_665 ?
O15 Co1 N1 87.8(5) . 5_665 ?
O15 Co1 N1 87.8(5) 5_665 . ?
O15 Co1 N4 93.6(6) . 5_675 ?
O15 Co1 N4 93.6(6) 5_665 1_545 ?
O15 Co1 N4 86.4(6) 5_665 5_675 ?
O15 Co1 N4 86.4(6) . 1_545 ?
N1 Co1 N1 180.0 5_665 . ?
N1 Co1 N4 95.9(7) . 5_675 ?
N1 Co1 N4 84.1(7) . 1_545 ?
N1 Co1 N4 95.9(7) 5_665 1_545 ?
N1 Co1 N4 84.1(7) 5_665 5_675 ?
N4 Co1 N4 180.0(10) 5_675 1_545 ?
O5 P1 O7 106.6(7) . . ?
O17 P1 O5 110.6(7) . . ?
O17 P1 O7 107.6(7) . . ?
O17 P1 O18 111.9(7) . . ?
O18 P1 O5 113.0(7) . . ?
O18 P1 O7 106.8(7) . . ?
O32 W1 O10 98.9(6) . . ?
O32 W1 O12 104.1(6) . . ?
O32 W1 O18 171.9(6) . . ?
O32 W1 O23 99.2(6) . . ?
O32 W1 O31 97.5(6) . . ?
O10 W1 O12 156.9(5) . . ?
O10 W1 O18 73.1(5) . . ?
O10 W1 O31 89.3(6) . . ?
O12 W1 O18 83.8(5) . . ?
O23 W1 O10 92.5(6) . . ?
O23 W1 O12 85.3(6) . . ?
O23 W1 O18 82.8(5) . . ?
O23 W1 O31 162.7(5) . . ?
O31 W1 O12 86.3(6) . . ?
O31 W1 O18 81.3(5) . . ?
O14 W2 O17 84.0(5) . . ?
O14 W2 O19 157.2(5) . . ?
O14 W2 O24 85.5(6) . . ?
O14 W2 O31 91.5(6) . 2_655 ?
O15 W2 O14 100.7(6) . . ?
O15 W2 O17 173.4(5) . . ?
O15 W2 O19 101.5(6) . . ?
O15 W2 O24 95.0(6) . . ?
O15 W2 O31 99.9(6) . 2_655 ?
O19 W2 O17 73.5(5) . . ?
O19 W2 O24 87.4(5) . . ?
O24 W2 O17 80.6(5) . . ?
O31 W2 O17 84.5(5) 2_655 . ?
O31 W2 O19 89.8(6) 2_655 . ?
O31 W2 O24 165.1(5) 2_655 . ?
O11 W3 O17 172.0(5) . . ?
O11 W3 O19 100.1(6) . . ?
O11 W3 O20 103.7(6) . . ?
O11 W3 O29 99.2(6) . . ?
O11 W3 O30 97.8(6) . . ?
O19 W3 O17 71.9(5) . . ?
O19 W3 O29 90.9(5) . . ?
O19 W3 O30 89.7(5) . . ?
O20 W3 O17 84.3(5) . . ?
O20 W3 O19 156.2(5) . . ?
O20 W3 O29 84.5(5) . . ?
O20 W3 O30 88.0(6) . . ?
O29 W3 O17 81.1(5) . . ?
O29 W3 O30 162.6(5) . . ?
O30 W3 O17 82.5(5) . . ?
O10 W4 O18 72.8(5) . . ?
O16 W4 O10 98.4(6) . . ?
O16 W4 O18 171.2(6) . . ?
O16 W4 O20 104.7(6) . . ?
O16 W4 O28 97.4(6) . . ?
O16 W4 O30 99.4(7) . 2_655 ?
O20 W4 O10 156.7(5) . . ?
O20 W4 O18 84.0(5) . . ?
O20 W4 O28 86.0(6) . . ?
O28 W4 O10 88.3(6) . . ?
O28 W4 O18 81.4(5) . . ?
O30 W4 O10 88.3(6) 2_655 . ?
O30 W4 O18 81.9(5) 2_655 . ?
O30 W4 O20 90.7(6) 2_655 . ?
O30 W4 O28 163.2(5) 2_655 . ?
O6 W5 O5 174.6(6) . . ?
O6 W5 O9 100.8(7) . . ?
O6 W5 O14 102.0(6) . . ?
O6 W5 O22 96.6(6) . . ?
O6 W5 O26 99.0(6) . . ?
O9 W5 O5 73.8(5) . . ?
O9 W5 O14 157.0(6) . . ?
O9 W5 O22 90.4(6) . . ?
O14 W5 O5 83.3(5) . . ?
O22 W5 O5 82.9(5) . . ?
O22 W5 O14 84.4(6) . . ?
O26 W5 O5 82.1(5) . . ?
O26 W5 O9 92.5(6) . . ?
O26 W5 O14 86.6(6) . . ?
O26 W5 O22 163.3(5) . . ?
O4 W6 O7 172.1(6) . . ?
O4 W6 O13 101.6(7) . . ?
O4 W6 O21 102.8(7) . . ?
O4 W6 O23 102.9(6) . . ?
O4 W6 O25 101.2(6) . . ?
O13 W6 O7 73.2(5) . . ?
O13 W6 O23 87.9(5) . . ?
O21 W6 O7 82.8(5) . . ?
O21 W6 O13 155.4(6) . . ?
O21 W6 O23 83.8(6) . . ?
O21 W6 O25 89.7(6) . . ?
O23 W6 O7 83.2(5) . . ?
O25 W6 O7 73.0(5) . . ?
O25 W6 O13 88.5(6) . . ?
O25 W6 O23 155.9(6) . . ?
O1 W7 O7 170.9(6) . . ?
O1 W7 O22 102.8(6) . . ?
O1 W7 O24 101.1(7) . . ?
O1 W7 O25 101.2(7) . . ?
O1 W7 O27 100.2(6) . . ?
O22 W7 O7 84.0(5) . . ?
O22 W7 O25 87.5(6) . . ?
O24 W7 O7 85.1(5) . . ?
O24 W7 O22 86.7(6) . . ?
O24 W7 O25 157.7(5) . . ?
O24 W7 O27 89.1(6) . . ?
O25 W7 O7 72.8(5) . . ?
O27 W7 O7 73.1(5) . . ?
O27 W7 O22 157.0(5) . . ?
O27 W7 O25 87.8(6) . . ?
O3 W8 O5 171.0(7) . . ?
O3 W8 O9 98.3(7) . . ?
O3 W8 O12 103.0(7) . . ?
O3 W8 O21 98.3(7) . . ?
O3 W8 O26 99.0(7) . 2_655 ?
O9 W8 O5 72.7(5) . . ?
O12 W8 O5 86.0(5) . . ?
O12 W8 O9 158.4(6) . . ?
O12 W8 O21 85.5(6) . . ?
O12 W8 O26 90.6(6) . 2_655 ?
O21 W8 O5 81.6(5) . . ?
O21 W8 O9 88.2(6) . . ?
O26 W8 O5 81.3(5) 2_655 . ?
O26 W8 O9 89.4(6) 2_655 . ?
O26 W8 O21 162.7(6) 2_655 . ?
O2 W9 O7 170.1(6) . . ?
O2 W9 O13 100.2(6) . . ?
O2 W9 O27 100.8(6) . . ?
O2 W9 O28 103.1(6) . . ?
O2 W9 O29 103.3(6) . . ?
O13 W9 O7 72.8(5) . . ?
O27 W9 O7 72.4(5) . . ?
O27 W9 O13 87.5(6) . . ?
O28 W9 O7 83.9(5) . . ?
O28 W9 O13 88.9(6) . . ?
O28 W9 O27 156.1(5) . . ?
O28 W9 O29 86.0(6) . . ?
O29 W9 O7 83.9(5) . . ?
O29 W9 O13 156.5(5) . . ?
O29 W9 O27 88.0(5) . . ?
P1 O5 W5 128.8(7) . . ?
P1 O5 W8 126.2(7) . . ?
W5 O5 W8 91.1(5) . . ?
P1 O7 W6 126.4(7) . . ?
P1 O7 W7 124.2(7) . . ?
P1 O7 W9 123.9(7) . . ?
W6 O7 W9 90.7(4) . . ?
W7 O7 W6 90.9(4) . . ?
W7 O7 W9 90.2(4) . . ?
W5 O9 W8 122.3(7) . . ?
W1 O10 W4 123.8(6) . . ?
W8 O12 W1 151.5(8) . . ?
W6 O13 W9 123.3(7) . . ?
W2 O14 W5 153.6(8) . . ?
W2 O15 Co1 164.3(8) . . ?
P1 O17 W2 129.7(7) . . ?
P1 O17 W3 127.2(7) . . ?
W2 O17 W3 90.7(4) . . ?
P1 O18 W1 126.3(7) . . ?
P1 O18 W4 128.6(7) . . ?
W4 O18 W1 90.3(4) . . ?
W2 O19 W3 123.7(6) . . ?
W4 O20 W3 152.9(8) . . ?
W6 O21 W8 153.0(8) . . ?
W7 O22 W5 151.0(8) . . ?
W1 O23 W6 153.0(8) . . ?
W7 O24 W2 149.7(7) . . ?
W6 O25 W7 123.3(7) . . ?
W5 O26 W8 163.5(8) . 2_655 ?
W7 O27 W9 124.3(7) . . ?
W9 O28 W4 150.8(8) . . ?
W9 O29 W3 152.5(7) . . ?
W4 O30 W3 161.9(8) 2_655 . ?
W2 O31 W1 162.2(8) 2_655 . ?
N1 C1 H1 122.9 . . ?
N2 C1 H1 122.9 . . ?
N2 C1 N1 114(2) . . ?
N1 C2 H2 124.8 . . ?
N3 C2 H2 124.8 . . ?
N3 C2 N1 110(2) . . ?
H3A C3 H3B 108.0 . . ?
C4 C3 H3A 109.4 . . ?
C4 C3 H3B 109.4 . . ?
N3 C3 H3A 109.4 . . ?
N3 C3 H3B 109.4 . . ?
N3 C3 C4 111.0(19) . . ?
C5 C4 C3 115(2) . . ?
C9 C4 C3 127(2) . . ?
C9 C4 C5 118(2) . . ?
C4 C5 H5 120.0 . . ?
C6 C5 C4 120(2) . . ?
C6 C5 H5 120.0 . . ?
C5 C6 H6 120.7 . . ?
C5 C6 C20 119(2) . . ?
C20 C6 H6 120.7 . . ?
C6 C20 C10 118(2) . . ?
C8 C20 C6 120(2) . . ?
C8 C20 C10 122(2) . . ?
C20 C8 H8 120.4 . . ?
C9 C8 C20 119(2) . . ?
C9 C8 H8 120.4 . . ?
C4 C9 C8 124(2) . . ?
C4 C9 H9 117.8 . . ?
C8 C9 H9 117.8 . . ?
C11 C10 C20 126(2) . . ?
C11 C10 C15 114(2) . . ?
C15 C10 C20 119(2) . . ?
C10 C11 H11 116.1 . . ?
C10 C11 C12 128(3) . . ?
C12 C11 H11 116.1 . . ?
C11 C12 H12 121.1 . . ?
C11 C12 C13 118(3) . . ?
C13 C12 H12 121.1 . . ?
C12 C13 C16 119(2) . . ?
C14 C13 C12 119(2) . . ?
C14 C13 C16 121(2) . . ?
C13 C14 H14 121.3 . . ?
C13 C14 C15 117(2) . . ?
C15 C14 H14 121.3 . . ?
C10 C15 C14 123(2) . . ?
C10 C15 H15 118.5 . . ?
C14 C15 H15 118.5 . . ?
C13 C16 H16A 108.9 . . ?
C13 C16 H16B 108.9 . . ?
H16A C16 H16B 107.8 . . ?
N5 C16 C13 113(2) . . ?
N5 C16 H16A 108.9 . . ?
N5 C16 H16B 108.9 . . ?
N4 C17 H17 124.3 . . ?
N4 C17 N5 111(2) . . ?
N5 C17 H17 124.3 . . ?
N4 C18 H18 122.4 . . ?
N6 C18 H18 122.4 . . ?
N6 C18 N4 115(2) . . ?
H21A C21 H21B 107.5 . . ?
C22 C21 H21A 108.4 . . ?
C22 C21 H21B 108.4 . . ?
N9 C21 H21A 108.4 . . ?
N9 C21 H21B 108.4 . . ?
N9 C21 C22 116(3) . . ?
C27 C22 C21 120(2) . . ?
C27 C22 C23 120.0 . . ?
C23 C22 C21 120(2) . . ?
C22 C27 H27 120.0 . . ?
C22 C27 C26 120.0 . . ?
C26 C27 H27 120.0 . . ?
C27 C26 H26 120.0 . . ?
C25 C26 C27 120.0 . . ?
C25 C26 H26 120.0 . . ?
C26 C25 C24 120.0 . . ?
C26 C25 C28 120(2) . . ?
C24 C25 C28 120(2) . . ?
C25 C24 H24 120.0 . . ?
C23 C24 C25 120.0 . . ?
C23 C24 H24 120.0 . . ?
C22 C23 H23 120.0 . . ?
C24 C23 C22 120.0 . . ?
C24 C23 H23 120.0 . . ?
C29 C28 C25 121(3) . . ?
C33 C28 C25 126(3) . . ?
C33 C28 C29 113(3) . . ?
C28 C29 H29 119.2 . . ?
C30 C29 C28 122(3) . . ?
C30 C29 H29 119.2 . . ?
C29 C30 H30 119.1 . . ?
C29 C30 C31 122(3) . . ?
C31 C30 H30 119.1 . . ?
C30 C31 C32 116(3) . . ?
C30 C31 C34 121(3) . . ?
C32 C31 C34 123(3) . . ?
C31 C32 H32 118.1 . . ?
C33 C32 C31 124(4) . . ?
C33 C32 H32 118.1 . . ?
C28 C33 H33 118.3 . . ?
C32 C33 C28 123(4) . . ?
C32 C33 H33 118.3 . . ?
C31 C34 H34A 109.0 . . ?
C31 C34 H34B 109.0 . . ?
H34A C34 H34B 107.8 . . ?
N10 C34 C31 113(3) . . ?
N10 C34 H34A 109.0 . . ?
N10 C34 H34B 109.0 . . ?
N10 C35 H35 124.4 . . ?
N10 C35 N11 111(3) . . ?
N11 C35 H35 124.4 . . ?
N10 N36 H36 125.8 . . ?
C38 N36 H36 125.8 . . ?
C38 N36 N10 108(4) . . ?
C1 N1 Co1 139.7(14) . . ?
C2 N1 Co1 117.7(13) . . ?
C2 N1 C1 99.2(18) . . ?
C1 N2 N3 104.3(17) . . ?
C2 N3 C3 126.7(19) . . ?
C2 N3 N2 111.4(18) . . ?
N2 N3 C3 121.8(17) . . ?
C17 N4 Co1 130.5(17) . 1_565 ?
C17 N4 C18 102(2) . . ?
C18 N4 Co1 126.9(17) . 1_565 ?
C17 N5 C16 127(2) . . ?
C17 N5 N6 108(2) . . ?
N6 N5 C16 125(2) . . ?
C18 N6 N5 103(2) . . ?
C21 N9 N19 120(2) . . ?
C21 N9 C36 132(2) . . ?
N19 N9 C36 108.0 . . ?
N9 N19 H19 126.0 . . ?
C37 N19 N9 108.0 . . ?
C37 N19 H19 126.0 . . ?
N19 C37 H37 126.0 . . ?
N19 C37 N7 108.0 . . ?
N7 C37 H37 126.0 . . ?
C36 N7 C37 108.0 . . ?
N9 C36 H36A 126.0 . . ?
N7 C36 N9 108.0 . . ?
N7 C36 H36A 126.0 . . ?
C34 N10 N36 123(3) . . ?
C35 N10 C34 132(3) . . ?
C35 N10 N36 103(3) . . ?
C38 N11 C35 98(3) . . ?
N36 C38 N11 119(4) . . ?
N36 C38 H38 120.7 . . ?
N11 C38 H38 120.7 . . ?
H8A O8 H8B 104.4 . . ?

loop_
_geom_bond_atom_site_label_1
_geom_bond_atom_site_label_2
_geom_bond_distance
_geom_bond_site_symmetry_2
_geom_bond_publ_flag
Co1 O15 2.179(13) 5_665 ?
Co1 O15 2.179(12) . ?
Co1 N1 2.227(15) . ?
Co1 N1 2.227(15) 5_665 ?
Co1 N4 2.264(19) 1_545 ?
Co1 N4 2.264(19) 5_675 ?
P1 O5 1.542(13) . ?
P1 O7 1.573(13) . ?
P1 O17 1.522(13) . ?
P1 O18 1.535(13) . ?
W1 O32 1.744(13) . ?
W1 O10 1.864(13) . ?
W1 O12 1.914(13) . ?
W1 O18 2.396(13) . ?
W1 O23 1.862(13) . ?
W1 O31 1.896(13) . ?
W2 O14 1.852(13) . ?
W2 O15 1.735(13) . ?
W2 O17 2.326(12) . ?
W2 O19 1.896(13) . ?
W2 O24 1.969(13) . ?
W2 O31 1.877(13) 2_655 ?
W3 O11 1.714(13) . ?
W3 O17 2.385(12) . ?
W3 O19 1.904(12) . ?
W3 O20 1.887(12) . ?
W3 O29 1.905(13) . ?
W3 O30 1.923(13) . ?
W4 O10 1.949(13) . ?
W4 O16 1.693(14) . ?
W4 O18 2.350(12) . ?
W4 O20 1.884(12) . ?
W4 O28 1.906(13) . ?
W4 O30 1.849(13) 2_655 ?
W5 O5 2.318(13) . ?
W5 O6 1.684(14) . ?
W5 O9 1.902(14) . ?
W5 O14 1.924(14) . ?
W5 O22 1.913(13) . ?
W5 O26 1.868(13) . ?
W6 O4 1.702(14) . ?
W6 O7 2.368(13) . ?
W6 O13 1.920(13) . ?
W6 O21 1.893(13) . ?
W6 O23 1.923(13) . ?
W6 O25 1.907(13) . ?
W7 O1 1.708(13) . ?
W7 O7 2.364(12) . ?
W7 O22 1.905(13) . ?
W7 O24 1.862(13) . ?
W7 O25 1.925(13) . ?
W7 O27 1.899(13) . ?
W8 O3 1.688(15) . ?
W8 O5 2.359(13) . ?
W8 O9 1.909(13) . ?
W8 O12 1.856(13) . ?
W8 O21 1.900(13) . ?
W8 O26 1.884(13) 2_655 ?
W9 O2 1.697(14) . ?
W9 O7 2.386(12) . ?
W9 O13 1.922(14) . ?
W9 O27 1.906(12) . ?
W9 O28 1.888(12) . ?
W9 O29 1.895(13) . ?
C1 H1 0.9500 . ?
C1 N1 1.393(10) . ?
C1 N2 1.26(3) . ?
C2 H2 0.9500 . ?
C2 N1 1.391(10) . ?
C2 N3 1.25(3) . ?
C3 H3A 0.9900 . ?
C3 H3B 0.9900 . ?
C3 C4 1.52(3) . ?
C3 N3 1.50(3) . ?
C4 C5 1.42(3) . ?
C4 C9 1.32(3) . ?
C5 H5 0.9500 . ?
C5 C6 1.39(3) . ?
C6 H6 0.9500 . ?
C6 C20 1.40(3) . ?
C20 C8 1.37(3) . ?
C20 C10 1.48(3) . ?
C8 H8 0.9500 . ?
C8 C9 1.35(3) . ?
C9 H9 0.9500 . ?
C10 C11 1.34(3) . ?
C10 C15 1.37(3) . ?
C11 H11 0.9500 . ?
C11 C12 1.36(3) . ?
C12 H12 0.9500 . ?
C12 C13 1.41(4) . ?
C13 C14 1.37(3) . ?
C13 C16 1.51(3) . ?
C14 H14 0.9500 . ?
C14 C15 1.47(3) . ?
C15 H15 0.9500 . ?
C16 H16A 0.9900 . ?
C16 H16B 0.9900 . ?
C16 N5 1.45(3) . ?
C17 H17 0.9500 . ?
C17 N4 1.31(3) . ?
C17 N5 1.34(3) . ?
C18 H18 0.9500 . ?
C18 N4 1.34(3) . ?
C18 N6 1.31(3) . ?
C21 H21A 0.9900 . ?
C21 H21B 0.9900 . ?
C21 C22 1.47(4) . ?
C21 N9 1.37(4) . ?
C22 C27 1.3900 . ?
C22 C23 1.3900 . ?
C27 H27 0.9500 . ?
C27 C26 1.3900 . ?
C26 H26 0.9500 . ?
C26 C25 1.3900 . ?
C25 C24 1.3900 . ?
C25 C28 1.47(4) . ?
C24 H24 0.9500 . ?
C24 C23 1.3900 . ?
C23 H23 0.9500 . ?
C28 C29 1.45(4) . ?
C28 C33 1.40(4) . ?
C29 H29 0.9500 . ?
C29 C30 1.34(4) . ?
C30 H30 0.9500 . ?
C30 C31 1.38(4) . ?
C31 C32 1.39(4) . ?
C31 C34 1.48(5) . ?
C32 H32 0.9500 . ?
C32 C33 1.29(4) . ?
C33 H33 0.9500 . ?
C34 H34A 0.9900 . ?
C34 H34B 0.9900 . ?
C34 N10 1.39(4) . ?
C35 H35 0.9500 . ?
C35 N10 1.37(4) . ?
C35 N11 1.42(4) . ?
N36 H36 0.8800 . ?
N36 N10 1.44(4) . ?
N36 C38 1.17(4) . ?
N2 N3 1.35(2) . ?
N5 N6 1.35(2) . ?
N9 N19 1.4200 . ?
N9 C36 1.4200 . ?
N19 H19 0.8800 . ?
N19 C37 1.4200 . ?
C37 H37 0.9500 . ?
C37 N7 1.4200 . ?
N7 C36 1.4200 . ?
C36 H36A 0.9500 . ?
N11 C38 1.40(4) . ?
C38 H38 0.9500 . ?
O8 H8A 0.8703 . ?
O8 H8B 0.8705 . ?

loop_
_geom_torsion_atom_site_label_1
_geom_torsion_atom_site_label_2
_geom_torsion_atom_site_label_3
_geom_torsion_atom_site_label_4
_geom_torsion
_geom_torsion_site_symmetry_1
_geom_torsion_site_symmetry_2
_geom_torsion_site_symmetry_3
_geom_torsion_site_symmetry_4
_geom_torsion_publ_flag
O1 W7 O24 W2 129.1(14) . . . . ?
O1 W7 O27 W9 -173.0(9) . . . . ?
O2 W9 O28 W4 126.9(15) . . . . ?
O2 W9 O29 W3 -128.6(15) . . . . ?
O3 W8 O12 W1 125.6(16) . . . . ?
O4 W6 O21 W8 128.1(17) . . . . ?
O5 P1 O7 W6 -59.8(9) . . . . ?
O5 P1 O7 W7 61.8(9) . . . . ?
O5 P1 O7 W9 179.3(7) . . . . ?
O5 P1 O17 W2 -50.9(11) . . . . ?
O5 P1 O17 W3 178.7(7) . . . . ?
O5 P1 O18 W1 54.8(10) . . . . ?
O5 P1 O18 W4 -178.8(8) . . . . ?
O5 W5 O26 W8 85(3) . . . 2_655 ?
O5 W8 O12 W1 -53.9(16) . . . . ?
O6 W5 O26 W8 -100(3) . . . 2_655 ?
O7 P1 O5 W5 -63.4(11) . . . . ?
O7 P1 O5 W8 64.7(10) . . . . ?
O7 P1 O17 W2 65.3(10) . . . . ?
O7 P1 O17 W3 -65.2(9) . . . . ?
O7 P1 O18 W1 -62.2(10) . . . . ?
O7 P1 O18 W4 64.3(10) . . . . ?
O7 W6 O21 W8 -57.6(17) . . . . ?
O7 W7 O24 W2 -57.6(14) . . . . ?
O7 W7 O27 W9 0.6(7) . . . . ?
O7 W9 O28 W4 -60.2(15) . . . . ?
O7 W9 O29 W3 58.3(15) . . . . ?
O32 W1 O10 W4 -177.4(8) . . . . ?
O32 W1 O23 W6 132.0(17) . . . . ?
O32 W1 O31 W2 -109(2) . . . 2_655 ?
O9 W5 O26 W8 158(3) . . . 2_655 ?
O9 W8 O12 W1 -45(3) . . . . ?
O10 W1 O23 W6 -128.5(17) . . . . ?
O10 W1 O31 W2 152(2) . . . 2_655 ?
O10 W4 O20 W3 -47(2) . . . . ?
O11 W3 O20 W4 -127.0(16) . . . . ?
O12 W1 O10 W4 -1(2) . . . . ?
O12 W1 O23 W6 28.4(17) . . . . ?
O12 W1 O31 W2 -5(2) . . . 2_655 ?
O13 W6 O21 W8 -45(3) . . . . ?
O13 W9 O28 W4 -133.0(15) . . . . ?
O13 W9 O29 W3 52(2) . . . . ?
O14 W2 O15 Co1 -39(3) . . . . ?
O14 W2 O19 W3 -13(2) . . . . ?
O14 W5 O26 W8 1(3) . . . 2_655 ?
O15 W2 O14 W5 124.6(17) . . . . ?
O15 W2 O19 W3 -179.8(8) . . . . ?
O16 W4 O20 W3 125.4(16) . . . . ?
O17 P1 O5 W5 53.3(11) . . . . ?
O17 P1 O5 W8 -178.6(8) . . . . ?
O17 P1 O7 W6 -178.5(7) . . . . ?
O17 P1 O7 W7 -56.9(9) . . . . ?
O17 P1 O7 W9 60.6(9) . . . . ?
O17 P1 O18 W1 -179.6(7) . . . . ?
O17 P1 O18 W4 -53.2(11) . . . . ?
O17 W2 O14 W5 -50.7(17) . . . . ?
O17 W2 O19 W3 -4.2(7) . . . . ?
O17 W3 O20 W4 52.8(16) . . . . ?
O18 P1 O5 W5 179.5(8) . . . . ?
O18 P1 O5 W8 -52.4(11) . . . . ?
O18 P1 O7 W6 61.2(9) . . . . ?
O18 P1 O7 W7 -177.1(7) . . . . ?
O18 P1 O7 W9 -59.7(9) . . . . ?
O18 P1 O17 W2 -177.7(8) . . . . ?
O18 P1 O17 W3 51.8(10) . . . . ?
O18 W1 O10 W4 1.1(7) . . . . ?
O18 W1 O23 W6 -55.9(16) . . . . ?
O18 W1 O31 W2 79(2) . . . 2_655 ?
O18 W4 O20 W3 -53.0(16) . . . . ?
O19 W2 O14 W5 -42(3) . . . . ?
O19 W2 O15 Co1 135(3) . . . . ?
O19 W3 O20 W4 51(2) . . . . ?
O21 W8 O12 W1 28.0(16) . . . . ?
O22 W5 O26 W8 59(4) . . . 2_655 ?
O22 W7 O24 W2 26.7(14) . . . . ?
O22 W7 O27 W9 6(2) . . . . ?
O23 W1 O10 W4 82.8(8) . . . . ?
O23 W1 O31 W2 56(3) . . . 2_655 ?
O23 W6 O21 W8 26.2(17) . . . . ?
O24 W2 O14 W5 30.4(17) . . . . ?
O24 W2 O15 Co1 47(3) . . . . ?
O24 W2 O19 W3 -85.2(8) . . . . ?
O24 W7 O27 W9 85.8(9) . . . . ?
O25 W6 O21 W8 -130.5(17) . . . . ?
O25 W7 O24 W2 -49(2) . . . . ?
O25 W7 O27 W9 -72.0(9) . . . . ?
O26 W8 O12 W1 -135.1(16) 2_655 . . . ?
O27 W7 O24 W2 -130.7(14) . . . . ?
O27 W9 O28 W4 -52(2) . . . . ?
O27 W9 O29 W3 130.8(16) . . . . ?
O28 W4 O20 W3 28.8(16) . . . . ?
O28 W9 O29 W3 -26.0(15) . . . . ?
O29 W3 O20 W4 -28.8(16) . . . . ?
O29 W9 O28 W4 24.1(15) . . . . ?
O30 W3 O20 W4 135.5(16) . . . . ?
O30 W4 O20 W3 -134.7(16) 2_655 . . . ?
O31 W1 O10 W4 -80.0(8) . . . . ?
O31 W1 O23 W6 -33(3) . . . . ?
O31 W2 O14 W5 -135.0(17) 2_655 . . . ?
O31 W2 O15 Co1 -133(3) 2_655 . . . ?
O31 W2 O19 W3 80.2(8) 2_655 . . . ?
C1 N2 N3 C2 3(3) . . . . ?
C1 N2 N3 C3 -175(2) . . . . ?
C3 C4 C5 C6 -180(2) . . . . ?
C3 C4 C9 C8 -180(2) . . . . ?
C4 C3 N3 C2 96(3) . . . . ?
C4 C3 N3 N2 -87(3) . . . . ?
C4 C5 C6 C20 0(4) . . . . ?
C5 C4 C9 C8 -1(4) . . . . ?
C5 C6 C20 C8 -2(4) . . . . ?
C5 C6 C20 C10 177(2) . . . . ?
C6 C20 C8 C9 2(4) . . . . ?
C6 C20 C10 C11 37(4) . . . . ?
C6 C20 C10 C15 -141(3) . . . . ?
C20 C8 C9 C4 -1(4) . . . . ?
C20 C10 C11 C12 -175(3) . . . . ?
C20 C10 C15 C14 175(2) . . . . ?
C8 C20 C10 C11 -145(3) . . . . ?
C8 C20 C10 C15 37(4) . . . . ?
C9 C4 C5 C6 1(4) . . . . ?
C10 C20 C8 C9 -176(2) . . . . ?
C10 C11 C12 C13 3(4) . . . . ?
C11 C10 C15 C14 -3(4) . . . . ?
C11 C12 C13 C14 -8(4) . . . . ?
C11 C12 C13 C16 -177(2) . . . . ?
C12 C13 C14 C15 8(4) . . . . ?
C12 C13 C16 N5 -126(3) . . . . ?
C13 C14 C15 C10 -2(4) . . . . ?
C13 C16 N5 C17 -115(3) . . . . ?
C13 C16 N5 N6 75(3) . . . . ?
C14 C13 C16 N5 64(3) . . . . ?
C15 C10 C11 C12 3(4) . . . . ?
C16 C13 C14 C15 177(2) . . . . ?
C16 N5 N6 C18 173(2) . . . . ?
C17 N5 N6 C18 1(3) . . . . ?
C21 C22 C27 C26 176(3) . . . . ?
C21 C22 C23 C24 -176(3) . . . . ?
C21 N9 N19 C37 179(3) . . . . ?
C21 N9 C36 N7 -179(4) . . . . ?
C22 C21 N9 N19 52(4) . . . . ?
C22 C21 N9 C36 -129(3) . . . . ?
C22 C27 C26 C25 0.0 . . . . ?
C27 C22 C23 C24 0.0 . . . . ?
C27 C26 C25 C24 0.0 . . . . ?
C27 C26 C25 C28 -176(3) . . . . ?
C26 C25 C24 C23 0.0 . . . . ?
C26 C25 C28 C29 -47(4) . . . . ?
C26 C25 C28 C33 136(3) . . . . ?
C25 C24 C23 C22 0.0 . . . . ?
C25 C28 C29 C30 -179(4) . . . . ?
C25 C28 C33 C32 176(4) . . . . ?
C24 C25 C28 C29 136(3) . . . . ?
C24 C25 C28 C33 -41(5) . . . . ?
C23 C22 C27 C26 0.0 . . . . ?
C28 C25 C24 C23 176(3) . . . . ?
C28 C29 C30 C31 2(6) . . . . ?
C29 C28 C33 C32 -1(6) . . . . ?
C29 C30 C31 C32 0(6) . . . . ?
C29 C30 C31 C34 174(4) . . . . ?
C30 C31 C32 C33 -3(6) . . . . ?
C30 C31 C34 N10 -78(5) . . . . ?
C31 C32 C33 C28 4(7) . . . . ?
C31 C34 N10 C35 -9(5) . . . . ?
C31 C34 N10 N36 -172(3) . . . . ?
C32 C31 C34 N10 96(5) . . . . ?
C33 C28 C29 C30 -2(6) . . . . ?
C34 C31 C32 C33 -177(4) . . . . ?
C35 N11 C38 N36 -4(4) . . . . ?
N1 C1 N2 N3 -7(3) . . . . ?
N1 C2 N3 C3 179.8(19) . . . . ?
N1 C2 N3 N2 3(3) . . . . ?
N2 C1 N1 Co1 165.4(18) . . . . ?
N2 C1 N1 C2 8(3) . . . . ?
N3 C2 N1 Co1 -169.7(15) . . . . ?
N3 C2 N1 C1 -6(2) . . . . ?
N3 C3 C4 C5 122(2) . . . . ?
N3 C3 C4 C9 -59(3) . . . . ?
N4 C17 N5 C16 -172(2) . . . . ?
N4 C17 N5 N6 0(3) . . . . ?
N4 C18 N6 N5 -1(3) . . . . ?
N5 C17 N4 Co1 175.5(15) . . . 1_565 ?
N5 C17 N4 C18 -1(3) . . . . ?
N6 C18 N4 Co1 -175.0(16) . . . 1_565 ?
N6 C18 N4 C17 1(3) . . . . ?
N9 C21 C22 C27 -113(3) . . . . ?
N9 C21 C22 C23 63(4) . . . . ?
N9 N19 C37 N7 0.0 . . . . ?
N19 N9 C36 N7 0.0 . . . . ?
N19 C37 N7 C36 0.0 . . . . ?
C37 N7 C36 N9 0.0 . . . . ?
C36 N9 N19 C37 0.0 . . . . ?
N10 C35 N11 C38 4(3) . . . . ?
N10 N36 C38 N11 2(4) . . . . ?
N11 C35 N10 C34 -169(3) . . . . ?
N11 C35 N10 N36 -3(3) . . . . ?
C38 N36 N10 C34 168(3) . . . . ?
C38 N36 N10 C35 1(4) . . . . ?

loop_
_smtbx_masks_void_nr
_smtbx_masks_void_average_x
_smtbx_masks_void_average_y
_smtbx_masks_void_average_z
_smtbx_masks_void_volume
_smtbx_masks_void_count_electrons
_smtbx_masks_void_content
1 0.000 0.462 0.250 517.9 97.1 '2.425 DMF'
2 0.000 0.538 0.750 517.9 91.0 '2.425 DMF'
3 0.500 -0.038 0.250 517.9 97.1 '2.425 DMF'
4 0.500 0.038 0.750 517.9 91.0 '2.425 DMF'
